data_7100492
loop_
_publ_author_name
'Archan Dey'
'Gautam R. Desiraju'

_publ_section_title
;
Correlation between molecular
dipole moment and centrosymmetry
in some crystalline diphenyl ethers.
;
_journal_name_full 'Chemical Communications'
_journal_paper_doi 10.1039/b502516h
_journal_year 2005
_chemical_formula_moiety 'C14 H11 N O2'
_chemical_formula_sum 'C14 H11 N O2'
_chemical_formula_weight 225.24
_chemical_melting_point 381
_chemical_name_common 4-(4-Methoxyphenoxy)benzonitrile
_space_group_IT_number 14
_symmetry_cell_setting monoclinic
_symmetry_space_group_name_Hall '-P 2ybc'
_symmetry_space_group_name_H-M 'P 1 21/c 1'
_cell_angle_alpha 90.00
_cell_angle_beta 106.166(2)
_cell_angle_gamma 90.00
_cell_formula_units_Z 4
_cell_length_a 12.319(2)
_cell_length_b 7.9156(14)
_cell_length_c 12.276(2)
_cell_measurement_temperature 298(2)
_cell_volume 1149.7(3)
_diffrn_ambient_temperature 298(2)
_exptl_crystal_density_diffrn 1.301
_cod_depositor_comments
;
The following automatic conversions were performed:
'_symmetry_cell_setting' value 'Monoclinic' changed to 'monoclinic'
according to '/home/saulius/struct/CIF-dictionaries/cif_core.dic'
dictionary named 'cif_core.dic' version 2.4.1 from 2010-06-29.

Automatic conversion script
Id: cif_fix_enum 1527 2010-12-29 10:47:43Z saulius 
;
_cod_original_sg_symbol_H-M 'P 21/c'
_cod_database_code 7100492

loop_
_symmetry_equiv_pos_as_xyz
'x, y, z'
'-x, y+1/2, -z+1/2'
'-x, -y, -z'
'x, -y-1/2, z-1/2'

loop_
_atom_site_label
_atom_site_type_symbol
_atom_site_fract_x
_atom_site_fract_y
_atom_site_fract_z
_atom_site_U_iso_or_equiv
_atom_site_adp_type
_atom_site_occupancy
_atom_site_symmetry_multiplicity
_atom_site_calc_flag
_atom_site_refinement_flags
_atom_site_disorder_assembly
_atom_site_disorder_group
O1 O 0.60447(8) 0.09300(13) 0.46546(8) 0.0617(3) Uani 1 1 d . . .
O2 O 0.67349(9) -0.03690(14) 0.04816(8) 0.0702(3) Uani 1 1 d . . .
C10 C 0.62742(11) 0.05558(17) 0.36573(11) 0.0506(3) Uani 1 1 d . . .
C5 C 0.75840(11) 0.04151(17) 0.01506(11) 0.0526(3) Uani 1 1 d . . .
C9 C 0.70909(12) -0.05777(19) 0.35497(12) 0.0573(4) Uani 1 1 d . . .
H9 H 0.7527 -0.1147 0.4183 0.069 Uiso 1 1 calc R . .
C2 C 0.92173(11) 0.18992(17) -0.06771(11) 0.0521(3) Uani 1 1 d . . .
C4 C 0.83856(12) 0.14474(19) 0.08450(11) 0.0586(4) Uani 1 1 d . . .
H4 H 0.8378 0.1641 0.1590 0.070 Uiso 1 1 calc R . .
C6 C 0.66145(12) -0.00216(19) 0.15646(12) 0.0577(4) Uani 1 1 d . . .
C3 C 0.91965(12) 0.21891(19) 0.04270(11) 0.0592(4) Uani 1 1 d . . .
H3 H 0.9736 0.2892 0.0891 0.071 Uiso 1 1 calc R . .
C11 C 0.56277(12) 0.1392(2) 0.27048(12) 0.0599(4) Uani 1 1 d . . .
H11 H 0.5076 0.2155 0.2774 0.072 Uiso 1 1 calc R . .
C8 C 0.72579(13) -0.0863(2) 0.24922(12) 0.0624(4) Uani 1 1 d . . .
H8 H 0.7806 -0.1626 0.2415 0.075 Uiso 1 1 calc R . .
C12 C 1.00456(12) 0.2703(2) -0.11248(12) 0.0627(4) Uani 1 1 d . . .
C1 C 0.84210(12) 0.08322(19) -0.13591(11) 0.0591(4) Uani 1 1 d . . .
H1 H 0.8441 0.0606 -0.2097 0.071 Uiso 1 1 calc R . .
C7 C 0.57947(12) 0.1105(2) 0.16599(12) 0.0616(4) Uani 1 1 d . . .
H7 H 0.5358 0.1666 0.1023 0.074 Uiso 1 1 calc R . .
C13 C 0.65702(13) -0.0083(2) 0.56134(12) 0.0662(4) Uani 1 1 d . . .
H13A H 0.6378 -0.1247 0.5443 0.099 Uiso 1 1 calc R . .
H13B H 0.6312 0.0264 0.6248 0.099 Uiso 1 1 calc R . .
H13C H 0.7375 0.0051 0.5796 0.099 Uiso 1 1 calc R . .
N1 N 1.06850(12) 0.3356(2) -0.15015(12) 0.0869(5) Uani 1 1 d . . .
C14 C 0.76036(13) 0.01088(18) -0.09465(11) 0.0593(4) Uani 1 1 d . . .
H14 H 0.7061 -0.0591 -0.1410 0.071 Uiso 1 1 calc R . .

loop_
_atom_site_aniso_label
_atom_site_aniso_U_11
_atom_site_aniso_U_22
_atom_site_aniso_U_33
_atom_site_aniso_U_23
_atom_site_aniso_U_13
_atom_site_aniso_U_12
O1 0.0632(6) 0.0703(7) 0.0545(6) 0.0038(5) 0.0212(5) 0.0072(5)
O2 0.0783(7) 0.0832(7) 0.0516(6) -0.0120(5) 0.0220(5) -0.0308(6)
C10 0.0478(7) 0.0518(8) 0.0525(7) 0.0004(6) 0.0141(6) -0.0066(6)
C5 0.0574(8) 0.0516(8) 0.0476(7) -0.0007(6) 0.0125(6) -0.0039(6)
C9 0.0567(8) 0.0610(8) 0.0526(8) 0.0037(6) 0.0126(6) 0.0054(6)
C2 0.0506(7) 0.0548(8) 0.0501(7) 0.0044(6) 0.0129(6) 0.0046(6)
C4 0.0641(8) 0.0668(9) 0.0455(7) -0.0102(6) 0.0160(6) -0.0086(7)
C6 0.0599(8) 0.0647(9) 0.0493(8) -0.0038(6) 0.0165(6) -0.0170(7)
C3 0.0568(8) 0.0647(9) 0.0532(8) -0.0091(7) 0.0105(6) -0.0091(7)
C11 0.0537(7) 0.0608(9) 0.0654(9) 0.0089(7) 0.0169(7) 0.0037(6)
C8 0.0611(8) 0.0664(9) 0.0608(9) -0.0039(7) 0.0191(7) 0.0035(7)
C12 0.0576(8) 0.0728(10) 0.0557(8) 0.0032(7) 0.0126(7) -0.0010(7)
C1 0.0697(9) 0.0643(9) 0.0430(7) -0.0031(6) 0.0154(6) -0.0009(7)
C7 0.0585(8) 0.0660(9) 0.0559(8) 0.0123(7) 0.0087(6) -0.0063(7)
C13 0.0671(9) 0.0799(11) 0.0510(8) 0.0033(7) 0.0153(7) 0.0047(8)
N1 0.0733(9) 0.1124(12) 0.0778(9) 0.0072(9) 0.0254(8) -0.0176(9)
C14 0.0691(9) 0.0596(8) 0.0453(7) -0.0065(6) 0.0095(6) -0.0121(7)

loop_
_geom_bond_atom_site_label_1
_geom_bond_atom_site_label_2
_geom_bond_distance
_geom_bond_site_symmetry_2
_geom_bond_publ_flag
O1 C10 1.3636(16) . ?
O1 C13 1.4223(17) . ?
O2 C5 1.3714(16) . ?
O2 C6 1.4053(17) . ?
C10 C9 1.381(2) . ?
C10 C11 1.3862(19) . ?
C5 C14 1.3753(19) . ?
C5 C4 1.3787(19) . ?
C9 C8 1.3884(19) . ?
C9 H9 0.9300 . ?
C2 C3 1.3819(18) . ?
C2 C1 1.3853(19) . ?
C2 C12 1.4355(19) . ?
C4 C3 1.3752(19) . ?
C4 H4 0.9300 . ?
C6 C8 1.366(2) . ?
C6 C7 1.376(2) . ?
C3 H3 0.9300 . ?
C11 C7 1.373(2) . ?
C11 H11 0.9300 . ?
C8 H8 0.9300 . ?
C12 N1 1.1418(19) . ?
C1 C14 1.372(2) . ?
C1 H1 0.9300 . ?
C7 H7 0.9300 . ?
C13 H13A 0.9600 . ?
C13 H13B 0.9600 . ?
C13 H13C 0.9600 . ?
C14 H14 0.9300 . ?

loop_
_cod_related_entry_id
_cod_related_entry_database
_cod_related_entry_code
1 ChemSpider 1230599
